data_2211724
loop_
_publ_author_name
'Tabatabaee, Masoumeh'
'Ghassemzadeh, Mitra'
'Dehghan, Ali Reza'
'Khavasi, Hamid Reza'
'Heravi, Majid M.'

_publ_section_title
;
 Ethoxycarbonylmethyl 3-(2-chlorobenzylidene)dithiocarbazate
;
_journal_coeditor_code BI2096
_journal_issue 1
_journal_name_full 'Acta Crystallographica Section E'
_journal_page_first o42
_journal_page_last o43
_journal_paper_doi 10.1107/S1600536806051178
_journal_volume 63
_journal_year 2007
_chemical_formula_iupac 'C12 H13 Cl N2 O2 S2'
_chemical_formula_moiety 'C12 H13 Cl N2 O2 S2'
_chemical_formula_sum 'C12 H13 Cl N2 O2 S2'
_chemical_formula_weight 316.81
_chemical_name_systematic
;
Ethoxycarbonylmethyl 3-(2-chlorobenzylidene)dithiocarbazate
;
_space_group_IT_number 14
_symmetry_cell_setting monoclinic
_symmetry_space_group_name_Hall '-P 2ybc'
_symmetry_space_group_name_H-M 'P 1 21/c 1'
_atom_sites_solution_hydrogens geom
_atom_sites_solution_primary direct
_atom_sites_solution_secondary difmap
_audit_creation_method SHELXL-97
_cell_angle_alpha 90.00
_cell_angle_beta 96.409(14)
_cell_angle_gamma 90.00
_cell_formula_units_Z 4
_cell_length_a 10.5613(18)
_cell_length_b 16.856(3)
_cell_length_c 8.1013(14)
_cell_measurement_reflns_used 2876
_cell_measurement_temperature 150(2)
_cell_measurement_theta_max 26.75
_cell_measurement_theta_min 1.94
_cell_volume 1433.2(4)
_computing_cell_refinement 'X-RED32 (Stoe & Cie, 2005)'
_computing_data_collection 'X-AREA (Stoe & Cie, 2005)'
_computing_data_reduction X-RED
_computing_molecular_graphics 'X-STEP32 (Stoe & Cie, 2000)'
_computing_publication_material SHELXL97
_computing_structure_refinement 'SHELXL97 (Sheldrick, 1997)'
_computing_structure_solution 'SHELXS97 (Sheldrick, 1997)'
_diffrn_ambient_temperature 150(2)
_diffrn_measured_fraction_theta_full 0.992
_diffrn_measured_fraction_theta_max 0.992
_diffrn_measurement_device_type 'Stoe IPDS-II'
_diffrn_measurement_method \f
_diffrn_radiation_monochromator graphite
_diffrn_radiation_source 'fine-focus sealed tube'
_diffrn_radiation_type MoK\a
_diffrn_radiation_wavelength 0.71073
_diffrn_reflns_av_R_equivalents 0.0281
_diffrn_reflns_av_sigmaI/netI 0.0183
_diffrn_reflns_limit_h_max 10
_diffrn_reflns_limit_h_min -10
_diffrn_reflns_limit_k_max 21
_diffrn_reflns_limit_k_min -21
_diffrn_reflns_limit_l_max 13
_diffrn_reflns_limit_l_min -13
_diffrn_reflns_number 10851
_diffrn_reflns_theta_full 26.75
_diffrn_reflns_theta_max 26.75
_diffrn_reflns_theta_min 1.94
_diffrn_standards_number 0
_exptl_absorpt_coefficient_mu 0.556
_exptl_absorpt_correction_T_max 0.946
_exptl_absorpt_correction_T_min 0.905
_exptl_absorpt_correction_type numerical
_exptl_absorpt_process_details '(X-SHAPE; Stoe & Cie, 2005)'
_exptl_crystal_colour yellow
_exptl_crystal_density_diffrn 1.468
_exptl_crystal_density_method 'not measured'
_exptl_crystal_description prism
_exptl_crystal_F_000 656
_exptl_crystal_size_max 0.20
_exptl_crystal_size_mid 0.15
_exptl_crystal_size_min 0.10
_refine_diff_density_max 0.272
_refine_diff_density_min -0.169
_refine_ls_extinction_method none
_refine_ls_goodness_of_fit_ref 1.136
_refine_ls_hydrogen_treatment mixed
_refine_ls_matrix_type full
_refine_ls_number_parameters 177
_refine_ls_number_reflns 3029
_refine_ls_number_restraints 0
_refine_ls_restrained_S_all 1.136
_refine_ls_R_factor_all 0.0330
_refine_ls_R_factor_gt 0.0289
_refine_ls_shift/su_max 0.001
_refine_ls_shift/su_mean 0.000
_refine_ls_structure_factor_coef Fsqd
_refine_ls_weighting_details 'calc w=1/[\s^2^(Fo^2^)+(0.0242P)^2^+0.6651P] where P=(Fo^2^+2Fc^2^)/3'
_refine_ls_weighting_scheme calc
_refine_ls_wR_factor_gt 0.0650
_refine_ls_wR_factor_ref 0.0666
_reflns_number_gt 2808
_reflns_number_total 3029
_reflns_threshold_expression I>2\s(I)
_cod_data_source_file bi2096.cif
_cod_data_source_block I
_cod_original_sg_symbol_H-M 'P 21/c'
_cod_database_code 2211724
_cod_database_fobs_code 2211724

loop_
_symmetry_equiv_pos_as_xyz
'x, y, z'
'-x, y+1/2, -z+1/2'
'-x, -y, -z'
'x, -y-1/2, z-1/2'

loop_
_atom_site_type_symbol
_atom_site_label
_atom_site_fract_x
_atom_site_fract_y
_atom_site_fract_z
_atom_site_U_iso_or_equiv
_atom_site_adp_type
_atom_site_calc_flag
_atom_site_refinement_flags
_atom_site_occupancy
Cl Cl1 0.19215(4) 0.37074(2) -0.21139(5) 0.03234(11) Uani d . 1
S S1 0.55752(4) 0.07535(2) 0.24980(4) 0.02360(10) Uani d . 1
S S2 0.74170(4) 0.21023(2) 0.35123(5) 0.02987(11) Uani d . 1
O O1 0.73663(10) 0.05070(6) 0.70072(12) 0.0257(2) Uani d . 1
O O2 0.54516(10) 0.10337(6) 0.61500(13) 0.0273(2) Uani d . 1
N N1 0.53817(12) 0.21977(8) 0.13526(16) 0.0247(3) Uani d . 1
N N2 0.43309(12) 0.18889(7) 0.04096(15) 0.0228(3) Uani d . 1
C C1 0.84343(17) 0.06280(11) 0.9754(2) 0.0351(4) Uani d . 1
H H1A 0.8336 0.0744 1.0919 0.053 Uiso calc R 1
H H1B 0.9026 0.1010 0.9347 0.053 Uiso calc R 1
H H1C 0.8771 0.0090 0.9666 0.053 Uiso calc R 1
C C2 0.71688(16) 0.06898(10) 0.87355(19) 0.0294(3) Uani d . 1
H H2A 0.6560 0.0309 0.9140 0.035 Uiso calc R 1
H H2B 0.6820 0.1232 0.8812 0.035 Uiso calc R 1
C C3 0.64099(14) 0.06909(8) 0.58654(18) 0.0224(3) Uani d . 1
C C4 0.66694(14) 0.03795(9) 0.41802(18) 0.0243(3) Uani d . 1
H H4A 0.6619 -0.0207 0.4188 0.029 Uiso calc R 1
H H4B 0.7547 0.0527 0.3984 0.029 Uiso calc R 1
C C5 0.61254(14) 0.17403(9) 0.24154(18) 0.0225(3) Uani d . 1
C C6 0.36527(14) 0.23983(9) -0.04762(18) 0.0236(3) Uani d . 1
H H6A 0.3897 0.2941 -0.0452 0.028 Uiso calc R 1
C C7 0.25025(14) 0.21433(9) -0.15245(17) 0.0224(3) Uani d . 1
C C8 0.22164(15) 0.13371(9) -0.17439(19) 0.0261(3) Uani d . 1
H H8A 0.2787 0.0951 -0.1232 0.031 Uiso calc R 1
C C9 0.11149(15) 0.10936(10) -0.2695(2) 0.0299(3) Uani d . 1
H H9A 0.0934 0.0544 -0.2826 0.036 Uiso calc R 1
C C10 0.02749(15) 0.16489(10) -0.3458(2) 0.0322(4) Uani d . 1
H H10A -0.0481 0.1479 -0.4109 0.039 Uiso calc R 1
C C11 0.05374(15) 0.24510(10) -0.3270(2) 0.0296(3) Uani d . 1
H H11A -0.0035 0.2834 -0.3791 0.036 Uiso calc R 1
C C12 0.16438(14) 0.26910(9) -0.23166(18) 0.0240(3) Uani d . 1
H H1 0.5571(19) 0.2683(13) 0.124(2) 0.036(5) Uiso d . 1

loop_
_atom_site_aniso_label
_atom_site_aniso_U_11
_atom_site_aniso_U_22
_atom_site_aniso_U_33
_atom_site_aniso_U_12
_atom_site_aniso_U_13
_atom_site_aniso_U_23
Cl1 0.0377(2) 0.02304(19) 0.0355(2) 0.00344(15) 0.00031(16) 0.00507(15)
S1 0.02555(19) 0.02189(18) 0.02214(17) -0.00269(13) -0.00269(13) 0.00131(14)
S2 0.02541(19) 0.0288(2) 0.0330(2) -0.00513(15) -0.00746(15) 0.00152(16)
O1 0.0295(6) 0.0253(5) 0.0214(5) 0.0049(4) -0.0019(4) 0.0005(4)
O2 0.0282(6) 0.0255(5) 0.0279(5) 0.0053(4) 0.0022(4) 0.0016(4)
N1 0.0242(6) 0.0227(6) 0.0258(6) -0.0049(5) -0.0031(5) 0.0047(5)
N2 0.0207(6) 0.0267(6) 0.0201(6) -0.0022(5) -0.0012(5) 0.0017(5)
C1 0.0372(9) 0.0412(9) 0.0256(8) -0.0041(7) -0.0019(7) -0.0022(7)
C2 0.0355(9) 0.0311(8) 0.0213(7) 0.0041(7) 0.0021(6) -0.0002(6)
C3 0.0272(7) 0.0150(6) 0.0242(7) -0.0008(5) -0.0008(6) 0.0032(5)
C4 0.0265(7) 0.0211(7) 0.0245(7) 0.0040(6) -0.0014(6) 0.0012(6)
C5 0.0215(7) 0.0252(7) 0.0207(7) -0.0014(6) 0.0023(5) 0.0007(6)
C6 0.0252(7) 0.0232(7) 0.0222(7) -0.0016(6) 0.0019(6) 0.0023(6)
C7 0.0225(7) 0.0254(7) 0.0194(6) 0.0009(6) 0.0024(5) 0.0026(6)
C8 0.0263(7) 0.0253(7) 0.0259(7) 0.0029(6) -0.0012(6) 0.0030(6)
C9 0.0302(8) 0.0267(8) 0.0319(8) -0.0018(6) -0.0013(6) -0.0013(7)
C10 0.0255(8) 0.0395(9) 0.0298(8) -0.0028(7) -0.0044(6) 0.0018(7)
C11 0.0254(8) 0.0349(9) 0.0276(8) 0.0056(6) -0.0017(6) 0.0080(7)
C12 0.0269(7) 0.0242(7) 0.0212(7) 0.0018(6) 0.0038(6) 0.0039(6)

loop_
_atom_type_symbol
_atom_type_description
_atom_type_scat_dispersion_real
_atom_type_scat_dispersion_imag
_atom_type_scat_source
C C 0.0033 0.0016 'International Tables Vol C Tables 4.2.6.8 and 6.1.1.4'
H H 0.0000 0.0000 'International Tables Vol C Tables 4.2.6.8 and 6.1.1.4'
N N 0.0061 0.0033 'International Tables Vol C Tables 4.2.6.8 and 6.1.1.4'
O O 0.0106 0.0060 'International Tables Vol C Tables 4.2.6.8 and 6.1.1.4'
S S 0.1246 0.1234 'International Tables Vol C Tables 4.2.6.8 and 6.1.1.4'
Cl Cl 0.1484 0.1585 'International Tables Vol C Tables 4.2.6.8 and 6.1.1.4'

loop_
_geom_angle_atom_site_label_1
_geom_angle_atom_site_label_2
_geom_angle_atom_site_label_3
_geom_angle
C5 S1 C4 99.93(7)
C3 O1 C2 115.87(12)
C5 N1 N2 121.08(13)
C5 N1 H1 119.6(14)
N2 N1 H1 119.3(14)
C6 N2 N1 114.94(13)
C2 C1 H1A 109.5
C2 C1 H1B 109.5
H1A C1 H1B 109.5
C2 C1 H1C 109.5
H1A C1 H1C 109.5
H1B C1 H1C 109.5
O1 C2 C1 107.34(13)
O1 C2 H2A 110.2
C1 C2 H2A 110.2
O1 C2 H2B 110.2
C1 C2 H2B 110.2
H2A C2 H2B 108.5
O2 C3 O1 124.49(14)
O2 C3 C4 125.19(13)
O1 C3 C4 110.28(12)
C3 C4 S1 113.29(10)
C3 C4 H4A 108.9
S1 C4 H4A 108.9
C3 C4 H4B 108.9
S1 C4 H4B 108.9
H4A C4 H4B 107.7
N1 C5 S2 121.30(11)
N1 C5 S1 113.20(11)
S2 C5 S1 125.50(9)
N2 C6 C7 120.11(13)
N2 C6 H6A 119.9
C7 C6 H6A 119.9
C12 C7 C8 117.58(14)
C12 C7 C6 121.65(14)
C8 C7 C6 120.75(13)
C9 C8 C7 120.99(14)
C9 C8 H8A 119.5
C7 C8 H8A 119.5
C8 C9 C10 120.28(15)
C8 C9 H9A 119.9
C10 C9 H9A 119.9
C11 C10 C9 119.99(15)
C11 C10 H10A 120.0
C9 C10 H10A 120.0
C10 C11 C12 119.45(14)
C10 C11 H11A 120.3
C12 C11 H11A 120.3
C11 C12 C7 121.71(14)
C11 C12 Cl1 117.49(12)
C7 C12 Cl1 120.79(12)

loop_
_geom_bond_atom_site_label_1
_geom_bond_atom_site_label_2
_geom_bond_distance
Cl1 C12 1.7428(16)
S1 C5 1.7655(15)
S1 C4 1.7995(15)
S2 C5 1.6589(15)
O1 C3 1.3280(18)
O1 C2 1.4711(18)
O2 C3 1.2097(18)
N1 C5 1.3424(19)
N1 N2 1.3772(17)
N1 H1 0.85(2)
N2 C6 1.2847(19)
C1 C2 1.494(2)
C1 H1A 0.980
C1 H1B 0.980
C1 H1C 0.980
C2 H2A 0.990
C2 H2B 0.990
C3 C4 1.516(2)
C4 H4A 0.990
C4 H4B 0.990
C6 C7 1.467(2)
C6 H6A 0.950
C7 C12 1.399(2)
C7 C8 1.399(2)
C8 C9 1.384(2)
C8 H8A 0.950
C9 C10 1.386(2)
C9 H9A 0.950
C10 C11 1.385(2)
C10 H10A 0.950
C11 C12 1.387(2)
C11 H11A 0.950

loop_
_geom_hbond_atom_site_label_D
_geom_hbond_atom_site_label_H
_geom_hbond_atom_site_label_A
_geom_hbond_site_symmetry_A
_geom_hbond_distance_DH
_geom_hbond_distance_HA
_geom_hbond_distance_DA
_geom_hbond_angle_DHA
N1 H1 O2 4_565 0.85(2) 2.17(2) 2.9870(18) 162.0(19)

loop_
_geom_torsion_atom_site_label_1
_geom_torsion_atom_site_label_2
_geom_torsion_atom_site_label_3
_geom_torsion_atom_site_label_4
_geom_torsion
C5 N1 N2 C6 175.65(14)
C3 O1 C2 C1 -166.47(13)
C2 O1 C3 O2 4.7(2)
C2 O1 C3 C4 -172.93(12)
O2 C3 C4 S1 13.15(19)
O1 C3 C4 S1 -169.25(10)
C5 S1 C4 C3 72.85(12)
N2 N1 C5 S2 178.12(11)
N2 N1 C5 S1 -2.13(18)
C4 S1 C5 N1 -173.39(11)
C4 S1 C5 S2 6.35(12)
N1 N2 C6 C7 -179.51(13)
N2 C6 C7 C12 170.64(14)
N2 C6 C7 C8 -8.3(2)
C12 C7 C8 C9 -0.7(2)
C6 C7 C8 C9 178.23(14)
C7 C8 C9 C10 0.3(2)
C8 C9 C10 C11 0.1(3)
C9 C10 C11 C12 0.0(3)
C10 C11 C12 C7 -0.5(2)
C10 C11 C12 Cl1 -179.65(13)
C8 C7 C12 C11 0.8(2)
C6 C7 C12 C11 -178.15(14)
C8 C7 C12 Cl1 179.99(11)
C6 C7 C12 Cl1 1.0(2)

loop_
_cod_related_entry_id
_cod_related_entry_database
_cod_related_entry_code
1 ChemSpider 21178166
